data_2219717
loop_
_publ_author_name
'Fun, Hoong-Kun'
'Kia, Reza'

_publ_section_title
;
 <i>N</i>,<i>N</i>'-Bis(3-chloro-2-fluorobenzylidene)ethane-1,2-diamine
;
_journal_coeditor_code SJ2537
_journal_issue 10
_journal_name_full 'Acta Crystallographica Section E'
_journal_page_first o1916
_journal_paper_doi 10.1107/S1600536808028419
_journal_volume 64
_journal_year 2008
_chemical_formula_iupac 'C16 H12 Cl2 F2 N2'
_chemical_formula_moiety 'C16 H12 Cl2 F2 N2'
_chemical_formula_sum 'C16 H12 Cl2 F2 N2'
_chemical_formula_weight 341.18
_chemical_name_common
;
<i>N,N'</i>-Bis-(3-chloro-2-fluoro-benzylidene)-ethane-1,2-diamine
;
_chemical_name_systematic
;
<i>N</i>,<i>N</i>'-Bis(3-chloro-2-fluorobenzylidene)ethane-1,2-diamine
;
_space_group_IT_number 14
_symmetry_cell_setting monoclinic
_symmetry_space_group_name_Hall '-P 2ybc'
_symmetry_space_group_name_H-M 'P 1 21/c 1'
_atom_sites_solution_hydrogens geom
_atom_sites_solution_primary direct
_atom_sites_solution_secondary difmap
_audit_creation_method SHELXL97
_cell_angle_alpha 90.00
_cell_angle_beta 120.9060(10)
_cell_angle_gamma 90.00
_cell_formula_units_Z 2
_cell_length_a 7.2249(2)
_cell_length_b 11.3676(2)
_cell_length_c 10.3368(2)
_cell_measurement_reflns_used 8904
_cell_measurement_temperature 100.00(10)
_cell_measurement_theta_max 40.96
_cell_measurement_theta_min 2.91
_cell_volume 728.42(3)
_computing_cell_refinement 'APEX2 (Bruker, 2005)'
_computing_data_collection 'APEX2 (Bruker, 2005)'
_computing_data_reduction 'SAINT (Bruker, 2005)'
_computing_molecular_graphics 'SHELXTL (Sheldrick, 2008)'
_computing_publication_material
;
SHELXTL (Sheldrick, 2008) and PLATON (Spek, 2003)
;
_computing_structure_refinement 'SHELXTL (Sheldrick, 2008)'
_computing_structure_solution 'SHELXTL (Sheldrick, 2008)'
_diffrn_ambient_temperature 100.00(10)
_diffrn_measured_fraction_theta_full 0.996
_diffrn_measured_fraction_theta_max 0.996
_diffrn_measurement_device_type
;
Bruker SMART APEXII CCD area-detector diffractometer
;
_diffrn_measurement_method '\f and \w scans'
_diffrn_radiation_monochromator graphite
_diffrn_radiation_source 'fine-focus sealed tube'
_diffrn_radiation_type MoK\a
_diffrn_radiation_wavelength 0.71073
_diffrn_reflns_av_R_equivalents 0.0250
_diffrn_reflns_av_sigmaI/netI 0.0207
_diffrn_reflns_limit_h_max 12
_diffrn_reflns_limit_h_min -11
_diffrn_reflns_limit_k_max 19
_diffrn_reflns_limit_k_min -19
_diffrn_reflns_limit_l_max 17
_diffrn_reflns_limit_l_min -17
_diffrn_reflns_number 16842
_diffrn_reflns_theta_full 37.50
_diffrn_reflns_theta_max 37.50
_diffrn_reflns_theta_min 2.91
_diffrn_standards_number 0
_exptl_absorpt_coefficient_mu 0.464
_exptl_absorpt_correction_T_max 0.8784
_exptl_absorpt_correction_T_min 0.7944
_exptl_absorpt_correction_type multi-scan
_exptl_absorpt_process_details '(SADABS; Bruker, 2005)'
_exptl_crystal_colour colourless
_exptl_crystal_density_diffrn 1.556
_exptl_crystal_density_method 'not measured'
_exptl_crystal_description block
_exptl_crystal_F_000 348
_exptl_crystal_size_max 0.52
_exptl_crystal_size_mid 0.41
_exptl_crystal_size_min 0.29
_refine_diff_density_max 0.448
_refine_diff_density_min -0.352
_refine_ls_extinction_method none
_refine_ls_goodness_of_fit_ref 1.054
_refine_ls_hydrogen_treatment constr
_refine_ls_matrix_type full
_refine_ls_number_parameters 100
_refine_ls_number_reflns 3821
_refine_ls_number_restraints 0
_refine_ls_restrained_S_all 1.054
_refine_ls_R_factor_all 0.0343
_refine_ls_R_factor_gt 0.0298
_refine_ls_shift/su_max 0.001
_refine_ls_shift/su_mean <0.001
_refine_ls_structure_factor_coef Fsqd
_refine_ls_weighting_details 'calc w = 1/[\s^2^(Fo^2^)+(0.0499P)^2^+0.1310P] where P=(Fo^2^+2Fc^2^)/3'
_refine_ls_weighting_scheme calc
_refine_ls_wR_factor_gt 0.0846
_refine_ls_wR_factor_ref 0.0880
_reflns_number_gt 3403
_reflns_number_total 3821
_reflns_threshold_expression I>2\s(I)
_cod_data_source_file sj2537.cif
_cod_data_source_block I
_cod_original_sg_symbol_H-M 'P 21/c'
_cod_database_code 2219717
_cod_database_fobs_code 2219717

loop_
_symmetry_equiv_pos_as_xyz
'x, y, z'
'-x, y+1/2, -z+1/2'
'-x, -y, -z'
'x, -y-1/2, z-1/2'

loop_
_atom_site_type_symbol
_atom_site_label
_atom_site_fract_x
_atom_site_fract_y
_atom_site_fract_z
_atom_site_U_iso_or_equiv
_atom_site_adp_type
_atom_site_calc_flag
_atom_site_refinement_flags
_atom_site_occupancy
Cl Cl1 0.65534(3) -0.131316(15) -0.342553(18) 0.01852(5) Uani d . 1
F F1 0.71054(8) -0.18319(4) -0.04997(5) 0.01952(9) Uani d . 1
N N1 0.83760(10) 0.03597(6) 0.29627(6) 0.01620(10) Uani d . 1
C C1 0.72180(10) -0.06703(6) -0.07109(7) 0.01350(10) Uani d . 1
C C2 0.69340(10) -0.02919(6) -0.20779(7) 0.01388(10) Uani d . 1
C C3 0.70125(11) 0.09019(6) -0.23283(7) 0.01577(11) Uani d . 1
H H3 0.6802 0.1170 -0.3265 0.019 Uiso calc R 1
C C4 0.74016(11) 0.17052(6) -0.11975(8) 0.01704(11) Uani d . 1
H H4 0.7457 0.2523 -0.1363 0.020 Uiso calc R 1
C C5 0.77080(11) 0.13130(6) 0.01692(8) 0.01554(11) Uani d . 1
H H5 0.7977 0.1868 0.0934 0.019 Uiso calc R 1
C C6 0.76267(10) 0.01123(6) 0.04403(7) 0.01320(10) Uani d . 1
C C7 0.80350(10) -0.03353(6) 0.19019(7) 0.01486(11) Uani d . 1
H H7 0.8043 -0.1160 0.2053 0.018 Uiso calc R 1
C C8 0.88630(11) -0.01757(7) 0.43842(7) 0.01710(11) Uani d . 1
H H8A 0.8762 -0.1043 0.4279 0.021 Uiso calc R 1
H H8B 0.7805 0.0092 0.4659 0.021 Uiso calc R 1

loop_
_atom_site_aniso_label
_atom_site_aniso_U_11
_atom_site_aniso_U_22
_atom_site_aniso_U_33
_atom_site_aniso_U_12
_atom_site_aniso_U_13
_atom_site_aniso_U_23
Cl1 0.02300(8) 0.01901(9) 0.01500(8) -0.00281(5) 0.01081(6) -0.00347(5)
F1 0.0292(2) 0.01227(18) 0.01890(19) -0.00308(15) 0.01361(17) 0.00007(14)
N1 0.0180(2) 0.0181(2) 0.0121(2) 0.00091(18) 0.00742(18) 0.00082(17)
C1 0.0142(2) 0.0125(2) 0.0135(2) -0.00087(18) 0.00691(18) 0.00018(18)
C2 0.0139(2) 0.0153(3) 0.0124(2) -0.00011(18) 0.00672(18) -0.00027(18)
C3 0.0166(2) 0.0165(3) 0.0141(2) 0.0015(2) 0.0079(2) 0.00275(19)
C4 0.0201(3) 0.0140(3) 0.0170(2) 0.0024(2) 0.0096(2) 0.0025(2)
C5 0.0183(3) 0.0131(3) 0.0151(2) 0.00170(19) 0.0085(2) 0.00006(18)
C6 0.0133(2) 0.0140(2) 0.0121(2) 0.00054(18) 0.00633(18) 0.00056(18)
C7 0.0158(2) 0.0161(3) 0.0122(2) -0.00085(19) 0.00683(19) 0.00053(19)
C8 0.0178(2) 0.0212(3) 0.0122(2) -0.0012(2) 0.0076(2) 0.0008(2)

loop_
_atom_type_symbol
_atom_type_description
_atom_type_scat_dispersion_real
_atom_type_scat_dispersion_imag
_atom_type_scat_source
C C 0.0033 0.0016 'International Tables Vol C Tables 4.2.6.8 and 6.1.1.4'
H H 0.0000 0.0000 'International Tables Vol C Tables 4.2.6.8 and 6.1.1.4'
Cl Cl 0.1484 0.1585 'International Tables Vol C Tables 4.2.6.8 and 6.1.1.4'
F F 0.0171 0.0103 'International Tables Vol C Tables 4.2.6.8 and 6.1.1.4'
N N 0.0061 0.0033 'International Tables Vol C Tables 4.2.6.8 and 6.1.1.4'

loop_
_geom_angle_atom_site_label_1
_geom_angle_atom_site_label_2
_geom_angle_atom_site_label_3
_geom_angle_site_symmetry_1
_geom_angle_site_symmetry_3
_geom_angle
C7 N1 C8 . . 116.79(6)
F1 C1 C2 . . 118.62(6)
F1 C1 C6 . . 119.48(6)
C2 C1 C6 . . 121.90(6)
C1 C2 C3 . . 119.61(6)
C1 C2 Cl1 . . 119.54(5)
C3 C2 Cl1 . . 120.84(5)
C2 C3 C4 . . 119.62(6)
C2 C3 H3 . . 120.2
C4 C3 H3 . . 120.2
C5 C4 C3 . . 120.12(6)
C5 C4 H4 . . 119.9
C3 C4 H4 . . 119.9
C4 C5 C6 . . 121.07(6)
C4 C5 H5 . . 119.5
C6 C5 H5 . . 119.5
C1 C6 C5 . . 117.68(6)
C1 C6 C7 . . 119.95(6)
C5 C6 C7 . . 122.33(6)
N1 C7 C6 . . 121.26(6)
N1 C7 H7 . . 119.4
C6 C7 H7 . . 119.4
N1 C8 C8 . 3_756 109.32(7)
N1 C8 H8A . . 109.8
C8 C8 H8A 3_756 . 109.8
N1 C8 H8B . . 109.8
C8 C8 H8B 3_756 . 109.8
H8A C8 H8B . . 108.3

loop_
_geom_bond_atom_site_label_1
_geom_bond_atom_site_label_2
_geom_bond_site_symmetry_2
_geom_bond_distance
Cl1 C2 . 1.7235(7)
F1 C1 . 1.3476(8)
N1 C7 . 1.2687(9)
N1 C8 . 1.4568(9)
C1 C2 . 1.3878(9)
C1 C6 . 1.3906(9)
C2 C3 . 1.3882(9)
C3 C4 . 1.3934(10)
C3 H3 . 0.9500
C4 C5 . 1.3865(10)
C4 H4 . 0.9500
C5 C6 . 1.4007(9)
C5 H5 . 0.9500
C6 C7 . 1.4733(9)
C7 H7 . 0.9500
C8 C8 3_756 1.5267(13)
C8 H8A . 0.9900
C8 H8B . 0.9900

loop_
_geom_torsion_atom_site_label_1
_geom_torsion_atom_site_label_2
_geom_torsion_atom_site_label_3
_geom_torsion_atom_site_label_4
_geom_torsion_site_symmetry_4
_geom_torsion
F1 C1 C2 C3 . 179.08(6)
C6 C1 C2 C3 . -1.35(10)
F1 C1 C2 Cl1 . -2.49(8)
C6 C1 C2 Cl1 . 177.08(5)
C1 C2 C3 C4 . 0.78(10)
Cl1 C2 C3 C4 . -177.63(5)
C2 C3 C4 C5 . -0.01(10)
C3 C4 C5 C6 . -0.22(11)
F1 C1 C6 C5 . -179.33(6)
C2 C1 C6 C5 . 1.11(9)
F1 C1 C6 C7 . 2.90(9)
C2 C1 C6 C7 . -176.66(6)
C4 C5 C6 C1 . -0.31(10)
C4 C5 C6 C7 . 177.39(6)
C8 N1 C7 C6 . -177.18(6)
C1 C6 C7 N1 . -178.79(6)
C5 C6 C7 N1 . 3.55(10)
C7 N1 C8 C8 3_756 117.01(8)
